data_7101474
loop_
_publ_author_name
D.D'Souza
T.J.J.Muller
F.Rominger

_publ_section_title
;
Coupling-Isomerization-Claisen Sequences - Mechanistic Dichotomies in
Hetero Domino Reactions
;
_journal_issue 39
_journal_name_full 'Chemical Communications'
_journal_paper_doi 10.1039/b609669g
_journal_year 2006
_chemical_formula_sum 'C34 H25 Cl3 O2 S'
_chemical_formula_weight 603.95
_chemical_name_common 'in paper 6b'
_chemical_name_systematic
;
?
;
_space_group_IT_number 2
_symmetry_cell_setting triclinic
_symmetry_space_group_name_Hall '-P 1'
_symmetry_space_group_name_H-M 'P -1'
_atom_sites_solution_hydrogens geom
_atom_sites_solution_primary direct
_atom_sites_solution_secondary difmap
_audit_creation_method SHELXL-97
_cell_angle_alpha 87.7930(10)
_cell_angle_beta 74.6370(10)
_cell_angle_gamma 88.1910(10)
_cell_formula_units_Z 2
_cell_length_a 8.9794(3)
_cell_length_b 11.1754(4)
_cell_length_c 14.8724(6)
_cell_measurement_temperature 200(2)
_cell_volume 1437.67(9)
_computing_cell_refinement 'Bruker SMART'
_computing_data_collection 'Bruker SMART'
_computing_data_reduction 'Bruker SHELXTL'
_computing_molecular_graphics 'Bruker SHELXTL'
_computing_publication_material 'Bruker SHELXTL'
_computing_structure_refinement 'SHELXL-97 (Sheldrick, 1997)'
_computing_structure_solution 'SHELXS-97 (Sheldrick, 1990)'
_diffrn_ambient_temperature 200(2)
_diffrn_measured_fraction_theta_full 0.992
_diffrn_measured_fraction_theta_max 0.992
_diffrn_measurement_device_type 'CCD area detector'
_diffrn_measurement_method 'phi and omega scans'
_diffrn_radiation_monochromator graphite
_diffrn_radiation_source 'fine-focus sealed tube'
_diffrn_radiation_type MoK\a
_diffrn_radiation_wavelength 0.71073
_diffrn_reflns_av_R_equivalents 0.0349
_diffrn_reflns_av_sigmaI/netI 0.0521
_diffrn_reflns_limit_h_max 11
_diffrn_reflns_limit_h_min -11
_diffrn_reflns_limit_k_max 14
_diffrn_reflns_limit_k_min -14
_diffrn_reflns_limit_l_max 19
_diffrn_reflns_limit_l_min -19
_diffrn_reflns_number 15088
_diffrn_reflns_theta_full 27.49
_diffrn_reflns_theta_max 27.49
_diffrn_reflns_theta_min 1.42
_exptl_absorpt_coefficient_mu 0.423
_exptl_absorpt_correction_T_max 0.9670
_exptl_absorpt_correction_T_min 0.8837
_exptl_absorpt_correction_type multi-scan
_exptl_absorpt_process_details 'Blessing, Acta Cryst. (1995) A51 33-38.'
_exptl_crystal_colour colorless
_exptl_crystal_density_diffrn 1.395
_exptl_crystal_density_method 'not measured'
_exptl_crystal_description polyhedron
_exptl_crystal_F_000 624
_exptl_crystal_size_max 0.30
_exptl_crystal_size_mid 0.22
_exptl_crystal_size_min 0.08
_refine_diff_density_max 0.326
_refine_diff_density_min -0.445
_refine_diff_density_rms 0.050
_refine_ls_extinction_method none
_refine_ls_goodness_of_fit_ref 1.013
_refine_ls_hydrogen_treatment constr
_refine_ls_matrix_type full
_refine_ls_number_parameters 417
_refine_ls_number_reflns 6549
_refine_ls_number_restraints 71
_refine_ls_restrained_S_all 1.024
_refine_ls_R_factor_all 0.0788
_refine_ls_R_factor_gt 0.0434
_refine_ls_shift/su_max 0.001
_refine_ls_shift/su_mean 0.000
_refine_ls_structure_factor_coef Fsqd
_refine_ls_weighting_details 'calc w=1/[\s^2^(Fo^2^)+(0.0593P)^2^+0.2222P] where P=(Fo^2^+2Fc^2^)/3'
_refine_ls_weighting_scheme calc
_refine_ls_wR_factor_gt 0.1041
_refine_ls_wR_factor_ref 0.1195
_reflns_number_gt 4397
_reflns_number_total 6549
_reflns_threshold_expression >2sigma(I)
_cod_data_source_file b609669g.txt
_cod_depositor_comments
;
The following automatic conversions were performed:
'_symmetry_cell_setting' value 'Triclinic' changed to 'triclinic'
according to '/home/saulius/struct/CIF-dictionaries/cif_core.dic'
dictionary named 'cif_core.dic' version 2.4.1 from 2010-06-29.

Automatic conversion script
Id: cif_fix_enum 1527 2010-12-29 10:47:43Z saulius 

The following automatic conversions were performed:

'_refine_ls_hydrogen_treatment' value 'const' was replaced with the
value 'constr' as specified in the replacement file
'src/cod-tools/trunk/data/replacement-values/replacement_values.lst'.

Automatic conversion script
Id: cif_fix_values 5376 2017-05-30 11:51:03Z andrius 
;
_cod_original_sg_symbol_H-M P-1
_cod_database_code 7101474

loop_
_symmetry_equiv_pos_as_xyz
'x, y, z'
'-x, -y, -z'

loop_
_atom_site_label
_atom_site_type_symbol
_atom_site_fract_x
_atom_site_fract_y
_atom_site_fract_z
_atom_site_U_iso_or_equiv
_atom_site_adp_type
_atom_site_occupancy
_atom_site_symmetry_multiplicity
_atom_site_calc_flag
_atom_site_refinement_flags
_atom_site_disorder_assembly
_atom_site_disorder_group
C1 C -0.4637(2) 0.90813(15) 0.19679(12) 0.0229(4) Uani 1 1 d . . .
O2 O -0.44462(13) 0.86428(11) 0.28670(8) 0.0247(3) Uani 1 1 d . . .
C3 C -0.3073(2) 0.80557(15) 0.28615(12) 0.0235(4) Uani 1 1 d . . .
C4 C -0.2260(2) 0.74618(16) 0.21049(12) 0.0249(4) Uani 1 1 d . . .
C5 C -0.0646(2) 0.69642(16) 0.20237(13) 0.0280(4) Uani 1 1 d . . .
H5A H -0.0189 0.7416 0.2441 0.034 Uiso 1 1 calc R . .
H5B H -0.0019 0.7122 0.1377 0.034 Uiso 1 1 calc R . .
O6 O -0.15927(16) 0.49720(12) 0.24159(11) 0.0407(4) Uani 1 1 d . . .
C6 C -0.0497(2) 0.56390(16) 0.22540(13) 0.0281(4) Uani 1 1 d D A .
C7 C 0.1044(2) 0.51870(16) 0.22770(13) 0.0281(4) Uani 1 1 d DU . .
S1 S 0.13082(9) 0.36928(8) 0.24919(9) 0.0380(3) Uani 0.856(3) 1 d PDU A 1
C8 C 0.2414(9) 0.5766(6) 0.2151(8) 0.0387(16) Uani 0.856(3) 1 d PDU A 1
H8 H 0.2514 0.6602 0.2014 0.046 Uiso 0.856(3) 1 calc PR A 1
C9 C 0.3660(2) 0.5013(2) 0.22414(15) 0.0449(6) Uani 1 1 d DU . .
H9 H 0.4682 0.5269 0.2181 0.054 Uiso 1 1 calc R A 1
C10 C 0.3184(3) 0.3874(2) 0.24271(15) 0.0466(6) Uani 1 1 d DU A .
H10 H 0.3854 0.3230 0.2514 0.056 Uiso 1 1 calc R B 1
C11 C -0.6327(2) 0.94901(15) 0.21711(12) 0.0235(4) Uani 1 1 d . . .
C12 C -0.6794(2) 1.03507(17) 0.15927(13) 0.0299(4) Uani 1 1 d . . .
H12 H -0.6047 1.0714 0.1090 0.036 Uiso 1 1 calc R . .
C13 C -0.8342(2) 1.06813(18) 0.17458(14) 0.0345(5) Uani 1 1 d . . .
H13 H -0.8650 1.1257 0.1340 0.041 Uiso 1 1 calc R . .
C14 C -0.9434(2) 1.01768(19) 0.24853(15) 0.0369(5) Uani 1 1 d . . .
H14 H -1.0494 1.0400 0.2587 0.044 Uiso 1 1 calc R . .
C15 C -0.8977(2) 0.93442(18) 0.30787(14) 0.0346(5) Uani 1 1 d . . .
H15 H -0.9721 0.9015 0.3600 0.041 Uiso 1 1 calc R . .
C16 C -0.7434(2) 0.89894(16) 0.29129(13) 0.0277(4) Uani 1 1 d . . .
H16 H -0.7134 0.8399 0.3311 0.033 Uiso 1 1 calc R . .
C21 C -0.3558(2) 1.01430(16) 0.16274(12) 0.0238(4) Uani 1 1 d . . .
C22 C -0.3693(2) 1.11291(16) 0.21940(14) 0.0300(4) Uani 1 1 d . . .
H22 H -0.4421 1.1122 0.2788 0.036 Uiso 1 1 calc R . .
C23 C -0.2777(2) 1.21179(18) 0.18999(15) 0.0370(5) Uani 1 1 d . . .
H23 H -0.2874 1.2780 0.2295 0.044 Uiso 1 1 calc R . .
C24 C -0.1717(2) 1.21445(19) 0.10292(16) 0.0407(5) Uani 1 1 d . . .
H24 H -0.1097 1.2826 0.0824 0.049 Uiso 1 1 calc R . .
C25 C -0.1573(2) 1.11739(19) 0.04662(15) 0.0389(5) Uani 1 1 d . . .
H25 H -0.0842 1.1183 -0.0127 0.047 Uiso 1 1 calc R . .
C26 C -0.2491(2) 1.01800(17) 0.07615(13) 0.0299(4) Uani 1 1 d . . .
H26 H -0.2385 0.9519 0.0365 0.036 Uiso 1 1 calc R . .
C31 C -0.4266(2) 0.80472(16) 0.12989(12) 0.0248(4) Uani 1 1 d . . .
C32 C -0.5065(2) 0.78571(17) 0.06401(13) 0.0297(4) Uani 1 1 d . . .
H32 H -0.5936 0.8352 0.0621 0.036 Uiso 1 1 calc R . .
C33 C -0.4602(2) 0.69465(19) 0.00069(14) 0.0375(5) Uani 1 1 d . . .
H33 H -0.5154 0.6820 -0.0443 0.045 Uiso 1 1 calc R . .
C34 C -0.3336(3) 0.62275(19) 0.00357(14) 0.0393(5) Uani 1 1 d . . .
H34 H -0.3012 0.5610 -0.0400 0.047 Uiso 1 1 calc R . .
C35 C -0.2536(2) 0.64021(18) 0.06979(13) 0.0345(5) Uani 1 1 d . . .
H35 H -0.1666 0.5902 0.0710 0.041 Uiso 1 1 calc R . .
C36 C -0.2993(2) 0.73050(16) 0.13500(12) 0.0261(4) Uani 1 1 d . . .
C41 C -0.2747(2) 0.81435(16) 0.37807(12) 0.0254(4) Uani 1 1 d . . .
C42 C -0.3176(2) 0.91789(17) 0.42897(13) 0.0307(4) Uani 1 1 d . . .
H42 H -0.3661 0.9827 0.4037 0.037 Uiso 1 1 calc R . .
C43 C -0.2906(2) 0.92767(19) 0.51557(14) 0.0373(5) Uani 1 1 d . . .
H43 H -0.3210 0.9988 0.5493 0.045 Uiso 1 1 calc R . .
C44 C -0.2197(3) 0.8346(2) 0.55330(14) 0.0411(5) Uani 1 1 d . . .
H44 H -0.1992 0.8422 0.6123 0.049 Uiso 1 1 calc R . .
C45 C -0.1789(3) 0.73039(19) 0.50493(15) 0.0407(5) Uani 1 1 d . . .
H45 H -0.1311 0.6658 0.5310 0.049 Uiso 1 1 calc R . .
C46 C -0.2073(2) 0.71956(18) 0.41835(13) 0.0325(4) Uani 1 1 d . . .
H46 H -0.1807 0.6469 0.3862 0.039 Uiso 1 1 calc R . .
C51 C 0.7457(3) 0.3490(2) 0.4398(2) 0.0386(8) Uani 0.803(6) 1 d PDU C 1
H51 H 0.8046 0.4009 0.3869 0.046 Uiso 0.803(6) 1 calc PR C 1
Cl1 Cl 0.55293(17) 0.3472(3) 0.43501(16) 0.0906(7) Uani 0.803(6) 1 d PDU C 1
Cl2 Cl 0.8264(2) 0.20435(13) 0.42703(12) 0.0620(4) Uani 0.803(6) 1 d PDU C 1
Cl3 Cl 0.7617(2) 0.40720(17) 0.54396(15) 0.0833(6) Uani 0.803(6) 1 d PDU C 1
C51B C 0.633(2) 0.3079(12) 0.4839(9) 0.085(6) Uani 0.197(6) 1 d PDU C 2
H51B H 0.5462 0.2530 0.5128 0.103 Uiso 0.197(6) 1 calc PR C 2
Cl1B Cl 0.5832(10) 0.4068(8) 0.4071(5) 0.075(2) Uani 0.197(6) 1 d PDU C 2
Cl2B Cl 0.682(3) 0.3909(9) 0.5682(8) 0.192(7) Uani 0.197(6) 1 d PDU C 2
Cl3B Cl 0.8004(17) 0.2268(13) 0.4277(10) 0.149(5) Uani 0.197(6) 1 d PDU C 2
S1B S 0.2544(14) 0.6037(10) 0.2118(16) 0.040(2) Uani 0.144(3) 1 d PDU A 2
C8B C 0.151(2) 0.4011(16) 0.248(3) 0.073(10) Uani 0.144(3) 1 d PDU A 2
H8B H 0.0821 0.3364 0.2637 0.087 Uiso 0.144(3) 1 calc PR A 2

loop_
_atom_site_aniso_label
_atom_site_aniso_U_11
_atom_site_aniso_U_22
_atom_site_aniso_U_33
_atom_site_aniso_U_23
_atom_site_aniso_U_13
_atom_site_aniso_U_12
C1 0.0252(9) 0.0255(9) 0.0191(9) 0.0001(7) -0.0082(7) 0.0027(7)
O2 0.0243(6) 0.0295(7) 0.0201(6) 0.0003(5) -0.0064(5) 0.0050(5)
C3 0.0232(9) 0.0208(9) 0.0261(9) 0.0040(7) -0.0067(7) 0.0004(7)
C4 0.0277(9) 0.0222(9) 0.0238(9) 0.0014(7) -0.0059(8) 0.0028(7)
C5 0.0261(9) 0.0242(9) 0.0320(10) 0.0009(8) -0.0051(8) 0.0023(8)
O6 0.0333(8) 0.0309(8) 0.0569(10) 0.0066(7) -0.0111(7) -0.0041(6)
C6 0.0302(10) 0.0262(10) 0.0260(10) -0.0004(8) -0.0043(8) 0.0030(8)
C7 0.0316(10) 0.0266(10) 0.0242(9) -0.0002(8) -0.0049(8) 0.0047(8)
S1 0.0404(4) 0.0264(4) 0.0423(5) 0.0065(3) -0.0046(4) 0.0105(3)
C8 0.048(3) 0.027(3) 0.041(2) -0.004(3) -0.011(2) 0.006(2)
C9 0.0325(11) 0.0621(16) 0.0412(13) -0.0059(11) -0.0118(10) 0.0063(11)
C10 0.0441(13) 0.0541(14) 0.0383(12) 0.0035(11) -0.0088(10) 0.0246(11)
C11 0.0239(9) 0.0241(9) 0.0237(9) -0.0053(7) -0.0083(7) 0.0011(7)
C12 0.0293(10) 0.0314(10) 0.0292(10) -0.0004(8) -0.0088(8) 0.0029(8)
C13 0.0351(11) 0.0353(11) 0.0381(11) -0.0068(9) -0.0193(9) 0.0107(9)
C14 0.0242(10) 0.0435(12) 0.0461(12) -0.0157(10) -0.0137(9) 0.0064(9)
C15 0.0245(10) 0.0412(12) 0.0358(11) -0.0078(9) -0.0029(8) -0.0048(9)
C16 0.0288(10) 0.0280(10) 0.0280(10) -0.0027(8) -0.0099(8) -0.0027(8)
C21 0.0220(9) 0.0254(9) 0.0252(9) 0.0015(7) -0.0092(7) 0.0034(7)
C22 0.0290(10) 0.0310(10) 0.0315(10) -0.0006(8) -0.0108(8) 0.0026(8)
C23 0.0411(12) 0.0292(11) 0.0458(13) -0.0012(9) -0.0201(10) -0.0015(9)
C24 0.0355(11) 0.0328(11) 0.0560(14) 0.0122(10) -0.0172(11) -0.0079(9)
C25 0.0295(11) 0.0426(13) 0.0404(12) 0.0092(10) -0.0029(9) -0.0038(9)
C26 0.0277(10) 0.0326(10) 0.0283(10) 0.0020(8) -0.0060(8) 0.0017(8)
C31 0.0292(10) 0.0242(9) 0.0193(9) 0.0009(7) -0.0035(7) -0.0010(7)
C32 0.0327(10) 0.0319(10) 0.0254(10) -0.0005(8) -0.0095(8) 0.0002(8)
C33 0.0481(13) 0.0406(12) 0.0276(10) -0.0066(9) -0.0159(9) -0.0015(10)
C34 0.0545(14) 0.0354(11) 0.0265(10) -0.0107(9) -0.0072(10) 0.0045(10)
C35 0.0420(12) 0.0314(11) 0.0279(10) -0.0045(8) -0.0059(9) 0.0088(9)
C36 0.0283(10) 0.0256(9) 0.0224(9) 0.0008(7) -0.0035(8) 0.0012(8)
C41 0.0236(9) 0.0302(10) 0.0219(9) 0.0027(7) -0.0057(7) -0.0017(8)
C42 0.0324(10) 0.0322(10) 0.0291(10) -0.0007(8) -0.0116(8) 0.0033(8)
C43 0.0459(12) 0.0377(12) 0.0302(11) -0.0047(9) -0.0130(9) -0.0004(10)
C44 0.0541(14) 0.0453(13) 0.0291(11) 0.0021(10) -0.0203(10) -0.0048(11)
C45 0.0509(13) 0.0405(12) 0.0353(11) 0.0089(10) -0.0210(10) 0.0019(10)
C46 0.0371(11) 0.0307(10) 0.0300(10) 0.0017(8) -0.0103(9) 0.0029(9)
C51 0.0406(16) 0.0343(15) 0.0365(15) 0.0063(12) -0.0029(13) -0.0073(12)
Cl1 0.0411(6) 0.1320(18) 0.0935(12) -0.0303(12) -0.0049(7) -0.0029(8)
Cl2 0.0826(8) 0.0407(6) 0.0643(8) -0.0130(5) -0.0207(6) 0.0014(6)
Cl3 0.1326(13) 0.0527(8) 0.0798(11) -0.0256(8) -0.0534(8) 0.0146(7)
C51B 0.142(16) 0.069(11) 0.063(11) -0.001(7) -0.059(11) 0.005(11)
Cl1B 0.066(4) 0.094(5) 0.067(3) -0.020(3) -0.017(3) 0.005(3)
Cl2B 0.46(2) 0.084(5) 0.071(5) 0.002(4) -0.148(10) -0.009(9)
Cl3B 0.150(8) 0.166(10) 0.140(8) -0.019(6) -0.062(6) 0.060(6)
S1B 0.035(3) 0.025(4) 0.062(5) -0.006(3) -0.013(3) 0.005(2)
C8B 0.071(10) 0.044(10) 0.12(3) 0.022(15) -0.049(16) -0.031(8)

loop_
_atom_type_symbol
_atom_type_description
_atom_type_scat_dispersion_real
_atom_type_scat_dispersion_imag
_atom_type_scat_source
C C 0.0033 0.0016 'International Tables Vol C Tables 4.2.6.8 and 6.1.1.4'
H H 0.0000 0.0000 'International Tables Vol C Tables 4.2.6.8 and 6.1.1.4'
O O 0.0106 0.0060 'International Tables Vol C Tables 4.2.6.8 and 6.1.1.4'
S S 0.1246 0.1234 'International Tables Vol C Tables 4.2.6.8 and 6.1.1.4'
Cl Cl 0.1484 0.1585 'International Tables Vol C Tables 4.2.6.8 and 6.1.1.4'

loop_
_geom_angle_atom_site_label_1
_geom_angle_atom_site_label_2
_geom_angle_atom_site_label_3
_geom_angle
O2 C1 C31 107.99(13)
O2 C1 C11 104.59(13)
C31 C1 C11 112.20(14)
O2 C1 C21 108.46(13)
C31 C1 C21 112.29(14)
C11 C1 C21 110.90(14)
C3 O2 C1 116.73(13)
C4 C3 O2 121.11(16)
C4 C3 C41 128.88(16)
O2 C3 C41 109.94(14)
C3 C4 C36 117.87(16)
C3 C4 C5 122.21(16)
C36 C4 C5 119.91(15)
C4 C5 C6 116.78(15)
O6 C6 C7 120.93(17)
O6 C6 C5 122.43(17)
C7 C6 C5 116.63(16)
C8 C7 C8B 100.0(9)
C8 C7 C6 131.1(3)
C8B C7 C6 128.9(7)
C8 C7 S1B 7.5(7)
C8B C7 S1B 107.4(7)
C6 C7 S1B 123.6(4)
C8 C7 S1 109.8(3)
C8B C7 S1 10.1(9)
C6 C7 S1 119.07(14)
S1B C7 S1 117.3(4)
C10 S1 C7 91.78(11)
C7 C8 C9 114.2(5)
C10 C9 C8 109.9(3)
C10 C9 S1B 121.6(5)
C8 C9 S1B 11.7(6)
C9 C10 C8B 101.7(7)
C9 C10 S1 114.29(16)
C8B C10 S1 12.8(7)
C16 C11 C12 118.73(17)
C16 C11 C1 120.95(16)
C12 C11 C1 120.29(16)
C13 C12 C11 120.55(18)
C14 C13 C12 120.25(18)
C13 C14 C15 119.69(18)
C14 C15 C16 120.14(19)
C11 C16 C15 120.60(18)
C26 C21 C22 118.37(17)
C26 C21 C1 122.54(16)
C22 C21 C1 119.04(16)
C23 C22 C21 120.78(19)
C22 C23 C24 120.2(2)
C25 C24 C23 119.44(19)
C24 C25 C26 120.4(2)
C21 C26 C25 120.81(19)
C32 C31 C36 120.43(17)
C32 C31 C1 123.30(16)
C36 C31 C1 116.20(15)
C31 C32 C33 120.52(18)
C34 C33 C32 119.70(18)
C33 C34 C35 120.29(18)
C34 C35 C36 120.98(18)
C35 C36 C31 118.05(17)
C35 C36 C4 122.83(16)
C31 C36 C4 119.03(16)
C42 C41 C46 117.99(17)
C42 C41 C3 119.90(16)
C46 C41 C3 122.05(17)
C43 C42 C41 121.06(18)
C44 C43 C42 120.30(19)
C43 C44 C45 119.64(19)
C44 C45 C46 120.28(19)
C45 C46 C41 120.68(18)
Cl3 C51 Cl2 110.07(17)
Cl3 C51 Cl1 111.57(17)
Cl2 C51 Cl1 109.9(2)
Cl1B C51B Cl2B 107.1(8)
Cl1B C51B Cl3B 109.8(11)
Cl2B C51B Cl3B 106.5(10)
C9 S1B C7 95.0(6)
C7 C8B C10 114.2(12)

loop_
_geom_bond_atom_site_label_1
_geom_bond_atom_site_label_2
_geom_bond_distance
C1 O2 1.457(2)
C1 C31 1.525(2)
C1 C11 1.525(2)
C1 C21 1.539(3)
O2 C3 1.377(2)
C3 C4 1.353(2)
C3 C41 1.479(2)
C4 C36 1.462(3)
C4 C5 1.512(2)
C5 C6 1.517(3)
O6 C6 1.220(2)
C6 C7 1.466(3)
C7 C8 1.373(7)
C7 C8B 1.414(16)
C7 S1B 1.633(11)
C7 S1 1.709(2)
S1 C10 1.680(3)
C8 C9 1.411(8)
C9 C10 1.350(3)
C9 S1B 1.536(12)
C10 C8B 1.484(17)
C11 C16 1.387(3)
C11 C12 1.394(3)
C12 C13 1.387(3)
C13 C14 1.380(3)
C14 C15 1.385(3)
C15 C16 1.390(3)
C21 C26 1.387(3)
C21 C22 1.396(3)
C22 C23 1.385(3)
C23 C24 1.389(3)
C24 C25 1.378(3)
C25 C26 1.391(3)
C31 C32 1.385(3)
C31 C36 1.407(2)
C32 C33 1.391(3)
C33 C34 1.380(3)
C34 C35 1.387(3)
C35 C36 1.402(3)
C41 C42 1.395(3)
C41 C46 1.396(3)
C42 C43 1.381(3)
C43 C44 1.380(3)
C44 C45 1.381(3)
C45 C46 1.388(3)
C51 Cl3 1.745(3)
C51 Cl2 1.746(3)
C51 Cl1 1.752(3)
C51B Cl1B 1.694(12)
C51B Cl2B 1.741(12)
C51B Cl3B 1.756(13)
